data_4306915
loop_
_publ_author_name
'Sean E. Durran'
'Mark R. J. Elsegood'
'Shelly R. Hammond'
'Martin B. Smith'

_publ_section_title
;
Coordination Studies of a New Unsymmetrical
\k4-PNN'N''-Tetradentate Ligand: Stepwise Formation and
Structural Characterization
;
_journal_name_full 'Inorganic Chemistry'
_journal_page_first 2755
_journal_page_last 2766
_journal_paper_doi 10.1021/ic061196s
_journal_volume 46
_journal_year 2007
_chemical_formula_sum 'C35 H30 Au Cl N3 O3 P'
_chemical_formula_weight 804.01
_chemical_name_systematic
;
 ?
;
_space_group_IT_number 29
_symmetry_cell_setting orthorhombic
_symmetry_space_group_name_Hall 'P 2c -2ac'
_symmetry_space_group_name_H-M 'P c a 21'
_atom_sites_solution_hydrogens geom
_atom_sites_solution_primary direct
_atom_sites_solution_secondary difmap
_audit_creation_method SHELXL-97
_cell_angle_alpha 90.00
_cell_angle_beta 90.00
_cell_angle_gamma 90.00
_cell_formula_units_Z 8
_cell_length_a 10.2646(3)
_cell_length_b 24.5437(8)
_cell_length_c 25.2894(8)
_cell_measurement_reflns_used 15071
_cell_measurement_temperature 150(2)
_cell_measurement_theta_max 27.96
_cell_measurement_theta_min 2.30
_cell_volume 6371.2(3)
_computing_cell_refinement 'Bruker SAINT'
_computing_data_collection 'Bruker SMART'
_computing_data_reduction 'Bruker SAINT'
_computing_molecular_graphics 'Bruker SHELXTL'
_computing_publication_material 'Bruker SHELXTL and local programs'
_computing_structure_refinement 'Bruker SHELXTL'
_computing_structure_solution 'Bruker SHELXTL'
_diffrn_ambient_temperature 150(2)
_diffrn_measured_fraction_theta_full 0.999
_diffrn_measured_fraction_theta_max 0.998
_diffrn_measurement_device_type 'Bruker SMART 1000 CCD diffractometer'
_diffrn_measurement_method '\w rotation with narrow frames'
_diffrn_radiation_monochromator graphite
_diffrn_radiation_source 'sealed tube'
_diffrn_radiation_type MoK\a
_diffrn_radiation_wavelength 0.71073
_diffrn_reflns_av_R_equivalents 0.0473
_diffrn_reflns_av_sigmaI/netI 0.0492
_diffrn_reflns_limit_h_max 13
_diffrn_reflns_limit_h_min -13
_diffrn_reflns_limit_k_max 31
_diffrn_reflns_limit_k_min -31
_diffrn_reflns_limit_l_max 31
_diffrn_reflns_limit_l_min -32
_diffrn_reflns_number 52953
_diffrn_reflns_theta_full 26.00
_diffrn_reflns_theta_max 27.50
_diffrn_reflns_theta_min 0.83
_diffrn_standards_decay_% 0
_diffrn_standards_number 0
_exptl_absorpt_coefficient_mu 4.792
_exptl_absorpt_correction_T_max 0.866
_exptl_absorpt_correction_T_min 0.295
_exptl_absorpt_correction_type multi-scan
_exptl_absorpt_process_details 'SADABS v2.10 (Sheldrick, 2003)'
_exptl_crystal_colour yellow
_exptl_crystal_density_diffrn 1.676
_exptl_crystal_density_method 'not measured'
_exptl_crystal_description plate
_exptl_crystal_F_000 3168
_exptl_crystal_size_max 0.28
_exptl_crystal_size_mid 0.22
_exptl_crystal_size_min 0.03
_refine_diff_density_max 1.856
_refine_diff_density_min -1.421
_refine_diff_density_rms 0.124
_refine_ls_abs_structure_details 'Flack H D (1983), Acta Cryst. A39, 876-881'
_refine_ls_abs_structure_Flack 0.512(5)
_refine_ls_extinction_method none
_refine_ls_goodness_of_fit_ref 1.054
_refine_ls_hydrogen_treatment constr
_refine_ls_matrix_type full
_refine_ls_number_parameters 794
_refine_ls_number_reflns 14442
_refine_ls_number_restraints 1
_refine_ls_restrained_S_all 1.054
_refine_ls_R_factor_all 0.0608
_refine_ls_R_factor_gt 0.0368
_refine_ls_shift/su_max 0.001
_refine_ls_shift/su_mean 0.000
_refine_ls_structure_factor_coef Fsqd
_refine_ls_weighting_details 'calc w=1/[\s^2^(Fo^2^)+(0.0164P)^2^+19.6150P] where P=(Fo^2^+2Fc^2^)/3'
_refine_ls_weighting_scheme calc
_refine_ls_wR_factor_gt 0.0671
_refine_ls_wR_factor_ref 0.0773
_reflns_number_gt 11414
_reflns_number_total 14442
_reflns_threshold_expression I>2\s(I)
_cod_data_source_file ic061196ssi20060703_115123_2.cif
_cod_data_source_block 3
_cod_database_code 4306915

loop_
_symmetry_equiv_pos_as_xyz
'x, y, z'
'-x, -y, z+1/2'
'x+1/2, -y, z'
'-x+1/2, y, z+1/2'

loop_
_atom_site_label
_atom_site_type_symbol
_atom_site_fract_x
_atom_site_fract_y
_atom_site_fract_z
_atom_site_U_iso_or_equiv
_atom_site_adp_type
_atom_site_occupancy
_atom_site_symmetry_multiplicity
_atom_site_calc_flag
_atom_site_refinement_flags
_atom_site_disorder_assembly
_atom_site_disorder_group
Au1 Au 0.64505(3) 0.085366(9) 0.371839(10) 0.03272(6) Uani 1 1 d . . .
Cl1 Cl 0.7502(2) 0.02198(7) 0.42311(8) 0.0527(6) Uani 1 1 d . . .
P1 P 0.55964(18) 0.15195(7) 0.32219(7) 0.0259(4) Uani 1 1 d . . .
C1 C 0.5335(7) 0.1357(3) 0.2522(3) 0.0244(15) Uani 1 1 d . . .
C2 C 0.4102(7) 0.1451(3) 0.2304(3) 0.0250(15) Uani 1 1 d . . .
H2A H 0.3429 0.1599 0.2518 0.030 Uiso 1 1 calc R . .
C3 C 0.3855(7) 0.1329(3) 0.1776(3) 0.0329(16) Uani 1 1 d . . .
H3A H 0.3013 0.1393 0.1633 0.039 Uiso 1 1 calc R . .
C4 C 0.4826(7) 0.1117(2) 0.1458(3) 0.0293(15) Uani 1 1 d . . .
H4 H 0.4657 0.1033 0.1098 0.035 Uiso 1 1 calc R . .
C5 C 0.6038(7) 0.1028(3) 0.1670(3) 0.0266(15) Uani 1 1 d . . .
H5A H 0.6706 0.0884 0.1451 0.032 Uiso 1 1 calc R . .
C6 C 0.6316(7) 0.1144(3) 0.2200(3) 0.0236(16) Uani 1 1 d . . .
C7 C 0.7618(7) 0.1032(3) 0.2409(3) 0.0291(17) Uani 1 1 d . . .
H7 H 0.7790 0.1114 0.2770 0.035 Uiso 1 1 calc R . .
N1 N 0.8533(6) 0.0828(2) 0.2132(2) 0.0262(12) Uani 1 1 d . . .
C8 C 0.9718(6) 0.0667(2) 0.2363(3) 0.0251(14) Uani 1 1 d . . .
C9 C 0.9975(7) 0.0637(3) 0.2906(3) 0.0325(16) Uani 1 1 d . . .
H9 H 0.9324 0.0744 0.3152 0.039 Uiso 1 1 calc R . .
C10 C 1.1156(8) 0.0454(3) 0.3085(3) 0.0387(19) Uani 1 1 d . . .
H10 H 1.1312 0.0427 0.3454 0.046 Uiso 1 1 calc R . .
C11 C 1.2109(8) 0.0311(3) 0.2735(3) 0.0349(17) Uani 1 1 d . . .
H11 H 1.2932 0.0196 0.2866 0.042 Uiso 1 1 calc R . .
C12 C 1.1905(7) 0.0330(3) 0.2194(3) 0.0318(17) Uani 1 1 d . . .
H12 H 1.2578 0.0226 0.1957 0.038 Uiso 1 1 calc R . .
C13 C 1.0699(7) 0.0502(3) 0.2003(3) 0.0269(16) Uani 1 1 d . . .
N2 N 1.0359(5) 0.0511(2) 0.1464(2) 0.0276(13) Uani 1 1 d . . .
H2 H 0.9589 0.0649 0.1393 0.033 Uiso 1 1 calc R . .
C14 C 1.1040(7) 0.0338(2) 0.1042(3) 0.0252(15) Uani 1 1 d . . .
O1 O 1.2179(4) 0.01791(19) 0.10570(19) 0.0354(12) Uani 1 1 d . . .
C15 C 1.0295(7) 0.0324(3) 0.0526(3) 0.0322(16) Uani 1 1 d . . .
H15A H 1.0792 0.0535 0.0260 0.039 Uiso 1 1 calc R . .
H15B H 1.0255 -0.0058 0.0402 0.039 Uiso 1 1 calc R . .
N3 N 0.8980(5) 0.0538(2) 0.0547(2) 0.0306(14) Uani 1 1 d . . .
H3 H 0.8378 0.0360 0.0724 0.037 Uiso 1 1 calc R . .
C16 C 0.8659(7) 0.1010(3) 0.0296(3) 0.0322(18) Uani 1 1 d . . .
O2 O 0.9392(5) 0.1319(2) 0.0080(2) 0.0433(14) Uani 1 1 d . . .
O3 O 0.7357(5) 0.1091(2) 0.0333(2) 0.0340(12) Uani 1 1 d . . .
C17 C 0.6849(7) 0.1525(3) 0.0000(3) 0.0359(17) Uani 1 1 d . . .
H17A H 0.7083 0.1461 -0.0374 0.043 Uiso 1 1 calc R . .
H17B H 0.7209 0.1881 0.0111 0.043 Uiso 1 1 calc R . .
C18 C 0.5396(7) 0.1516(3) 0.0070(3) 0.0272(15) Uani 1 1 d . . .
C19 C 0.4697(7) 0.1054(3) -0.0058(3) 0.0307(15) Uani 1 1 d . . .
H19 H 0.5123 0.0748 -0.0210 0.037 Uiso 1 1 calc R . .
C20 C 0.3369(7) 0.1038(3) 0.0038(3) 0.0357(17) Uani 1 1 d . . .
H20 H 0.2887 0.0721 -0.0051 0.043 Uiso 1 1 calc R . .
C21 C 0.2738(8) 0.1477(3) 0.0262(3) 0.0363(18) Uani 1 1 d . . .
H21 H 0.1830 0.1460 0.0332 0.044 Uiso 1 1 calc R . .
C22 C 0.3429(7) 0.1939(3) 0.0382(3) 0.0358(16) Uani 1 1 d . . .
H22 H 0.2996 0.2244 0.0533 0.043 Uiso 1 1 calc R . .
C23 C 0.4764(8) 0.1962(3) 0.0284(3) 0.0364(17) Uani 1 1 d . . .
H23 H 0.5240 0.2284 0.0364 0.044 Uiso 1 1 calc R . .
C24 C 0.6679(7) 0.2112(3) 0.3229(3) 0.0275(15) Uani 1 1 d . . .
C25 C 0.7158(6) 0.2275(3) 0.3712(4) 0.0341(15) Uani 1 1 d . . .
H25 H 0.6934 0.2076 0.4020 0.041 Uiso 1 1 calc R . .
C26 C 0.7965(6) 0.2727(3) 0.3754(4) 0.0432(18) Uani 1 1 d . . .
H26 H 0.8269 0.2844 0.4090 0.052 Uiso 1 1 calc R . .
C27 C 0.8316(8) 0.3001(3) 0.3306(4) 0.047(2) Uani 1 1 d . . .
H27 H 0.8886 0.3305 0.3331 0.056 Uiso 1 1 calc R . .
C28 C 0.7848(9) 0.2840(3) 0.2817(3) 0.048(2) Uani 1 1 d . . .
H28 H 0.8099 0.3031 0.2507 0.057 Uiso 1 1 calc R . .
C29 C 0.7012(8) 0.2399(3) 0.2784(3) 0.0372(18) Uani 1 1 d . . .
H29 H 0.6665 0.2295 0.2451 0.045 Uiso 1 1 calc R . .
C30 C 0.4020(7) 0.1776(3) 0.3456(3) 0.0317(16) Uani 1 1 d . . .
C31 C 0.3159(6) 0.1404(3) 0.3689(3) 0.0344(16) Uani 1 1 d . . .
H31 H 0.3425 0.1040 0.3758 0.041 Uiso 1 1 calc R . .
C32 C 0.1926(7) 0.1574(3) 0.3815(3) 0.042(2) Uani 1 1 d . . .
H32 H 0.1324 0.1325 0.3966 0.051 Uiso 1 1 calc R . .
C33 C 0.1554(7) 0.2109(3) 0.3724(4) 0.0405(16) Uani 1 1 d . . .
H33 H 0.0686 0.2218 0.3801 0.049 Uiso 1 1 calc R . .
C34 C 0.2403(7) 0.2480(3) 0.3528(3) 0.0360(17) Uani 1 1 d . . .
H34 H 0.2163 0.2852 0.3491 0.043 Uiso 1 1 calc R . .
C35 C 0.3651(7) 0.2298(3) 0.3382(3) 0.0347(16) Uani 1 1 d . . .
H35 H 0.4246 0.2547 0.3228 0.042 Uiso 1 1 calc R . .
Au2 Au 0.31200(3) 0.421840(10) 0.627901(10) 0.04159(8) Uani 1 1 d . . .
Cl2 Cl 0.4205(3) 0.48919(8) 0.58314(8) 0.0664(7) Uani 1 1 d . . .
P2 P 0.2210(2) 0.35250(7) 0.67178(7) 0.0308(4) Uani 1 1 d . . .
C36 C 0.1832(8) 0.3654(3) 0.7417(3) 0.0315(16) Uani 1 1 d . . .
C37 C 0.0601(8) 0.3563(3) 0.7611(3) 0.0348(18) Uani 1 1 d . . .
H37 H -0.0051 0.3421 0.7383 0.042 Uiso 1 1 calc R . .
C38 C 0.0289(8) 0.3675(3) 0.8141(3) 0.0370(17) Uani 1 1 d . . .
H38 H -0.0567 0.3610 0.8270 0.044 Uiso 1 1 calc R . .
C39 C 0.1236(8) 0.3882(3) 0.8474(3) 0.0383(18) Uani 1 1 d . . .
H39 H 0.1027 0.3960 0.8832 0.046 Uiso 1 1 calc R . .
C40 C 0.2460(8) 0.3976(3) 0.8293(3) 0.0377(18) Uani 1 1 d . . .
H40 H 0.3100 0.4118 0.8527 0.045 Uiso 1 1 calc R . .
C41 C 0.2799(8) 0.3864(3) 0.7761(3) 0.0320(17) Uani 1 1 d . . .
C42 C 0.4119(8) 0.3972(3) 0.7586(3) 0.0361(18) Uani 1 1 d . . .
H42 H 0.4335 0.3886 0.7230 0.043 Uiso 1 1 calc R . .
N4 N 0.4998(6) 0.4171(3) 0.7873(2) 0.0333(14) Uani 1 1 d . . .
C43 C 0.6226(8) 0.4321(3) 0.7672(3) 0.0352(17) Uani 1 1 d . . .
C44 C 0.6560(8) 0.4329(3) 0.7135(3) 0.045(2) Uani 1 1 d . . .
H44 H 0.5942 0.4214 0.6879 0.055 Uiso 1 1 calc R . .
C45 C 0.7768(9) 0.4500(3) 0.6976(4) 0.049(2) Uani 1 1 d . . .
H45 H 0.7983 0.4498 0.6611 0.058 Uiso 1 1 calc R . .
C46 C 0.8658(9) 0.4671(3) 0.7334(4) 0.050(2) Uani 1 1 d . . .
H46 H 0.9496 0.4782 0.7217 0.060 Uiso 1 1 calc R . .
C47 C 0.8367(8) 0.4687(3) 0.7871(3) 0.0381(19) Uani 1 1 d . . .
H47 H 0.8994 0.4813 0.8119 0.046 Uiso 1 1 calc R . .
C48 C 0.7143(7) 0.4515(3) 0.8040(3) 0.0322(18) Uani 1 1 d . . .
N5 N 0.6731(5) 0.4516(2) 0.8571(2) 0.0288(13) Uani 1 1 d . . .
H5 H 0.5924 0.4408 0.8624 0.035 Uiso 1 1 calc R . .
C49 C 0.7399(7) 0.4658(3) 0.9014(3) 0.0317(16) Uani 1 1 d . . .
O4 O 0.8531(5) 0.4822(2) 0.9018(2) 0.0398(13) Uani 1 1 d . . .
C50 C 0.6637(7) 0.4618(3) 0.9524(3) 0.0350(18) Uani 1 1 d . . .
H50A H 0.7123 0.4376 0.9768 0.042 Uiso 1 1 calc R . .
H50B H 0.6613 0.4984 0.9688 0.042 Uiso 1 1 calc R . .
N6 N 0.5313(6) 0.4418(2) 0.9487(2) 0.0322(14) Uani 1 1 d . . .
H6 H 0.4692 0.4637 0.9376 0.039 Uiso 1 1 calc R . .
C51 C 0.5024(7) 0.3901(3) 0.9622(3) 0.0306(17) Uani 1 1 d . . .
O5 O 0.5828(5) 0.3549(2) 0.9721(2) 0.0385(13) Uani 1 1 d . . .
O6 O 0.3731(5) 0.38195(19) 0.9617(2) 0.0312(12) Uani 1 1 d . . .
C52 C 0.3317(7) 0.3289(3) 0.9790(3) 0.0321(16) Uani 1 1 d . . .
H52A H 0.3697 0.3207 1.0141 0.039 Uiso 1 1 calc R . .
H52B H 0.3620 0.3008 0.9537 0.039 Uiso 1 1 calc R . .
C53 C 0.1867(7) 0.3282(3) 0.9823(3) 0.0269(14) Uani 1 1 d . . .
C54 C 0.1153(8) 0.3744(3) 0.9976(3) 0.0315(17) Uani 1 1 d . . .
H54 H 0.1597 0.4075 1.0049 0.038 Uiso 1 1 calc R . .
C55 C -0.0185(8) 0.3722(3) 1.0019(3) 0.044(2) Uani 1 1 d . . .
H55 H -0.0655 0.4041 1.0113 0.053 Uiso 1 1 calc R . .
C56 C -0.0841(8) 0.3247(4) 0.9930(3) 0.049(2) Uani 1 1 d . . .
H56 H -0.1764 0.3239 0.9961 0.059 Uiso 1 1 calc R . .
C57 C -0.0161(8) 0.2772(3) 0.9792(3) 0.043(2) Uani 1 1 d . . .
H57 H -0.0613 0.2439 0.9735 0.052 Uiso 1 1 calc R . .
C58 C 0.1182(7) 0.2797(3) 0.9741(3) 0.0336(17) Uani 1 1 d . . .
H58 H 0.1649 0.2477 0.9648 0.040 Uiso 1 1 calc R . .
C59 C 0.0668(7) 0.3301(3) 0.6443(2) 0.0291(16) Uani 1 1 d . . .
C60 C 0.0188(8) 0.2784(3) 0.6535(3) 0.0342(17) Uani 1 1 d . . .
H60 H 0.0711 0.2526 0.6717 0.041 Uiso 1 1 calc R . .
C61 C -0.1044(7) 0.2638(3) 0.6365(3) 0.0386(18) Uani 1 1 d . . .
H61 H -0.1368 0.2282 0.6432 0.046 Uiso 1 1 calc R . .
C62 C -0.1799(7) 0.3011(3) 0.6097(3) 0.0387(19) Uani 1 1 d . . .
H62 H -0.2647 0.2913 0.5980 0.046 Uiso 1 1 calc R . .
C63 C -0.1330(8) 0.3522(3) 0.6001(3) 0.043(2) Uani 1 1 d . . .
H63 H -0.1852 0.3776 0.5813 0.051 Uiso 1 1 calc R . .
C64 C -0.0110(8) 0.3675(3) 0.6173(3) 0.0420(19) Uani 1 1 d . . .
H64 H 0.0201 0.4033 0.6107 0.050 Uiso 1 1 calc R . .
C65 C 0.3277(7) 0.2925(3) 0.6703(3) 0.0292(16) Uani 1 1 d . . .
C66 C 0.3908(7) 0.2796(3) 0.6234(3) 0.0357(16) Uani 1 1 d . . .
H66 H 0.3798 0.3022 0.5932 0.043 Uiso 1 1 calc R . .
C67 C 0.4690(7) 0.2343(3) 0.6202(3) 0.0399(18) Uani 1 1 d . . .
H67 H 0.5112 0.2255 0.5878 0.048 Uiso 1 1 calc R . .
C68 C 0.4862(8) 0.2015(3) 0.6642(3) 0.0396(18) Uani 1 1 d . . .
H68 H 0.5408 0.1703 0.6621 0.047 Uiso 1 1 calc R . .
C69 C 0.4244(8) 0.2141(3) 0.7107(3) 0.043(2) Uani 1 1 d . . .
H69 H 0.4363 0.1917 0.7410 0.051 Uiso 1 1 calc R . .
C70 C 0.3434(8) 0.2601(3) 0.7135(3) 0.0378(19) Uani 1 1 d . . .
H70 H 0.2995 0.2686 0.7455 0.045 Uiso 1 1 calc R . .

loop_
_atom_site_aniso_label
_atom_site_aniso_U_11
_atom_site_aniso_U_22
_atom_site_aniso_U_33
_atom_site_aniso_U_23
_atom_site_aniso_U_13
_atom_site_aniso_U_12
Au1 0.04723(14) 0.02642(11) 0.02451(13) 0.00078(13) -0.00473(14) 0.00319(12)
Cl1 0.0833(16) 0.0341(10) 0.0405(11) 0.0056(8) -0.0258(11) 0.0049(10)
P1 0.0321(10) 0.0243(8) 0.0213(9) -0.0001(7) 0.0019(7) 0.0014(7)
C1 0.030(4) 0.018(3) 0.025(4) -0.001(3) 0.001(3) 0.004(3)
C2 0.026(4) 0.026(3) 0.023(3) 0.003(3) -0.001(3) 0.001(3)
C3A 0.026(4) 0.038(4) 0.035(4) 0.003(3) 0.001(3) -0.006(3)
C4 0.044(4) 0.023(3) 0.020(3) 0.000(2) -0.001(3) -0.003(3)
C5 0.031(4) 0.028(3) 0.021(3) -0.009(3) 0.003(3) 0.003(3)
C6 0.033(4) 0.017(3) 0.021(4) -0.001(3) -0.002(3) 0.001(3)
C7 0.039(4) 0.031(4) 0.017(4) -0.003(3) 0.001(3) 0.002(3)
N1 0.024(3) 0.028(3) 0.027(3) 0.000(2) 0.000(3) -0.001(3)
C8 0.023(3) 0.025(3) 0.027(4) 0.000(3) -0.001(3) -0.001(3)
C9 0.033(4) 0.034(4) 0.031(4) 0.000(3) -0.003(3) 0.002(3)
C10 0.052(5) 0.037(4) 0.028(4) -0.004(3) -0.016(4) 0.004(4)
C11 0.036(4) 0.026(3) 0.042(5) 0.007(3) -0.014(4) 0.008(3)
C12 0.026(4) 0.022(3) 0.047(5) 0.000(3) -0.003(3) 0.006(3)
C13 0.030(4) 0.021(3) 0.029(4) 0.001(3) 0.001(3) 0.004(3)
N2 0.024(3) 0.030(3) 0.029(3) -0.002(2) -0.002(2) 0.008(2)
C14 0.025(4) 0.017(3) 0.034(4) -0.002(3) -0.001(3) 0.000(3)
O1 0.023(3) 0.043(3) 0.039(3) -0.001(2) 0.004(2) 0.009(2)
C15 0.025(4) 0.040(4) 0.032(4) -0.004(3) 0.005(3) -0.003(3)
N3 0.022(3) 0.036(3) 0.034(3) 0.006(3) 0.006(3) -0.006(2)
C16 0.021(4) 0.041(4) 0.035(4) -0.008(3) 0.002(3) -0.001(3)
O2 0.033(3) 0.041(3) 0.056(4) 0.009(3) 0.008(3) -0.006(2)
O3 0.022(3) 0.050(3) 0.030(3) 0.009(2) 0.004(2) 0.001(2)
C17 0.029(4) 0.038(4) 0.040(5) 0.013(3) 0.006(3) -0.003(3)
C18 0.023(4) 0.034(4) 0.024(4) 0.007(3) 0.002(3) 0.003(3)
C19 0.034(4) 0.027(3) 0.031(4) 0.004(3) -0.001(3) 0.001(3)
C20 0.034(4) 0.033(4) 0.040(4) 0.004(3) 0.000(3) -0.006(3)
C21 0.026(4) 0.043(4) 0.040(5) 0.008(3) 0.008(3) 0.003(3)
C22 0.030(4) 0.038(4) 0.040(4) 0.000(3) 0.000(3) 0.011(3)
C23 0.035(4) 0.038(4) 0.036(4) 0.002(3) -0.006(3) -0.002(3)
C24 0.029(4) 0.030(3) 0.023(4) -0.005(3) 0.000(3) 0.006(3)
C25 0.034(4) 0.036(3) 0.032(4) 0.003(4) -0.002(4) 0.003(3)
C26 0.042(4) 0.040(4) 0.047(5) -0.011(4) -0.015(5) -0.001(3)
C27 0.043(5) 0.035(4) 0.063(6) -0.009(4) 0.009(4) -0.010(4)
C28 0.061(6) 0.040(4) 0.043(5) 0.003(4) 0.017(4) -0.007(4)
C29 0.049(5) 0.033(4) 0.029(4) -0.001(3) 0.001(4) -0.001(4)
C30 0.037(4) 0.040(4) 0.018(3) -0.007(3) 0.005(3) -0.018(3)
C31 0.040(4) 0.034(3) 0.029(4) -0.002(3) 0.007(5) -0.004(3)
C32 0.042(4) 0.051(4) 0.033(5) 0.002(4) 0.017(4) -0.014(3)
C33 0.040(4) 0.050(4) 0.032(4) -0.013(5) 0.005(4) 0.011(3)
C34 0.031(4) 0.045(4) 0.032(4) -0.002(3) -0.003(3) 0.015(3)
C35 0.036(4) 0.047(4) 0.021(3) 0.002(3) 0.006(3) 0.004(4)
Au2 0.0748(2) 0.02518(11) 0.02476(14) 0.00030(13) 0.00249(15) -0.01032(12)
Cl2 0.129(2) 0.0327(10) 0.0370(11) -0.0040(8) 0.0227(13) -0.0254(12)
P2 0.0482(12) 0.0235(8) 0.0205(9) 0.0002(7) -0.0033(8) -0.0030(8)
C36 0.044(5) 0.021(3) 0.030(4) 0.000(3) -0.010(4) 0.000(3)
C37 0.052(5) 0.022(3) 0.031(4) -0.001(3) -0.012(4) 0.000(3)
C38 0.036(4) 0.044(4) 0.031(4) -0.002(3) 0.000(3) 0.004(4)
C39 0.055(5) 0.036(4) 0.024(4) -0.002(3) -0.001(4) 0.007(4)
C40 0.048(5) 0.032(4) 0.033(4) -0.006(3) -0.003(4) 0.001(3)
C41 0.043(5) 0.028(4) 0.025(4) 0.003(3) -0.003(4) -0.004(3)
C42 0.054(5) 0.024(4) 0.030(4) -0.002(3) 0.000(4) -0.011(3)
N4 0.030(4) 0.041(4) 0.028(3) -0.002(3) -0.005(3) 0.004(3)
C43 0.046(5) 0.031(4) 0.028(4) -0.002(3) 0.000(3) 0.006(3)
C44 0.048(5) 0.047(4) 0.041(5) -0.006(4) 0.002(4) 0.006(4)
C45 0.069(7) 0.036(4) 0.041(5) 0.001(4) 0.022(5) 0.014(4)
C46 0.056(6) 0.029(4) 0.064(6) 0.002(4) 0.024(5) 0.002(4)
C47 0.037(5) 0.032(4) 0.045(5) 0.002(3) 0.008(4) -0.002(3)
C48 0.036(5) 0.017(3) 0.043(4) 0.001(3) 0.002(4) 0.002(3)
N5 0.028(3) 0.027(3) 0.032(3) 0.004(2) -0.001(2) -0.001(2)
C49 0.028(4) 0.025(3) 0.042(4) 0.000(3) -0.001(3) 0.002(3)
O4 0.030(3) 0.044(3) 0.045(3) -0.002(2) -0.002(2) -0.010(2)
C50 0.025(4) 0.045(4) 0.035(4) -0.001(3) -0.004(3) -0.004(3)
N6 0.023(3) 0.045(4) 0.028(3) 0.000(3) -0.003(3) -0.001(3)
C51 0.031(4) 0.038(4) 0.022(4) -0.006(3) -0.005(3) 0.005(3)
O5 0.033(3) 0.041(3) 0.041(3) 0.000(2) 0.003(3) 0.012(2)
O6 0.023(3) 0.031(3) 0.040(3) 0.001(2) -0.004(2) 0.002(2)
C52 0.038(4) 0.023(3) 0.036(4) -0.002(3) -0.004(3) -0.001(3)
C53 0.028(4) 0.031(3) 0.022(3) 0.004(3) -0.002(3) 0.003(3)
C54 0.038(5) 0.029(4) 0.028(4) -0.001(3) 0.002(3) 0.000(3)
C55 0.042(5) 0.052(5) 0.038(5) 0.003(4) 0.004(4) 0.015(4)
C56 0.036(5) 0.070(6) 0.042(5) 0.003(4) 0.001(4) -0.003(4)
C57 0.039(5) 0.053(5) 0.038(5) 0.002(4) -0.006(4) -0.016(4)
C58 0.037(4) 0.042(4) 0.022(3) -0.002(3) -0.004(3) -0.002(3)
C59 0.046(4) 0.025(3) 0.016(3) -0.002(2) -0.003(3) 0.003(3)
C60 0.049(5) 0.026(3) 0.027(4) -0.002(3) -0.012(4) 0.005(3)
C61 0.045(4) 0.033(4) 0.038(5) -0.005(3) -0.005(4) -0.010(3)
C62 0.041(4) 0.044(4) 0.031(4) -0.005(3) -0.006(3) 0.002(3)
C63 0.055(5) 0.047(5) 0.026(4) -0.003(3) -0.004(4) 0.020(4)
C64 0.062(6) 0.036(4) 0.028(4) -0.006(3) -0.001(4) 0.003(3)
C65 0.033(4) 0.029(3) 0.025(4) 0.001(3) -0.002(3) -0.010(3)
C66 0.044(4) 0.038(3) 0.026(4) 0.001(3) -0.003(4) -0.008(3)
C67 0.036(4) 0.046(4) 0.037(5) 0.001(4) 0.002(4) 0.005(3)
C68 0.040(5) 0.031(4) 0.048(5) 0.003(3) -0.012(4) 0.001(3)
C69 0.053(6) 0.040(4) 0.035(4) 0.010(3) -0.009(4) -0.006(4)
C70 0.049(5) 0.028(4) 0.037(5) 0.001(3) 0.000(4) -0.007(3)

loop_
_atom_type_symbol
_atom_type_description
_atom_type_scat_dispersion_real
_atom_type_scat_dispersion_imag
_atom_type_scat_source
C C 0.0033 0.0016 'International Tables Vol C Tables 4.2.6.8 and 6.1.1.4'
H H 0.0000 0.0000 'International Tables Vol C Tables 4.2.6.8 and 6.1.1.4'
N N 0.0061 0.0033 'International Tables Vol C Tables 4.2.6.8 and 6.1.1.4'
O O 0.0106 0.0060 'International Tables Vol C Tables 4.2.6.8 and 6.1.1.4'
P P 0.1023 0.0942 'International Tables Vol C Tables 4.2.6.8 and 6.1.1.4'
Cl Cl 0.1484 0.1585 'International Tables Vol C Tables 4.2.6.8 and 6.1.1.4'
Au Au -2.0133 8.8022 'International Tables Vol C Tables 4.2.6.8 and 6.1.1.4'

loop_
_geom_angle_atom_site_label_1
_geom_angle_atom_site_label_2
_geom_angle_atom_site_label_3
_geom_angle
_geom_angle_site_symmetry_1
_geom_angle_site_symmetry_3
_geom_angle_publ_flag
P1 Au1 Cl1 174.59(8) . . ?
C24 P1 C1 105.7(3) . . ?
C24 P1 C30 105.1(3) . . ?
C1 P1 C30 104.9(3) . . ?
C24 P1 Au1 109.7(2) . . ?
C1 P1 Au1 116.1(2) . . ?
C30 P1 Au1 114.5(2) . . ?
C6 C1 C2 119.0(7) . . ?
C6 C1 P1 122.6(6) . . ?
C2 C1 P1 118.5(5) . . ?
C3 C2 C1 120.5(6) . . ?
C4 C3 C2 120.4(7) . . ?
C5 C4 C3 119.2(6) . . ?
C4 C5 C6 121.8(6) . . ?
C1 C6 C5 119.1(7) . . ?
C1 C6 C7 121.2(7) . . ?
C5 C6 C7 119.6(6) . . ?
N1 C7 C6 123.2(7) . . ?
C7 N1 C8 121.3(6) . . ?
C9 C8 N1 125.7(6) . . ?
C9 C8 C13 118.8(6) . . ?
N1 C8 C13 115.4(6) . . ?
C10 C9 C8 120.5(7) . . ?
C11 C10 C9 120.3(7) . . ?
C10 C11 C12 121.5(7) . . ?
C11 C12 C13 119.2(7) . . ?
C12 C13 N2 124.1(7) . . ?
C12 C13 C8 119.6(7) . . ?
N2 C13 C8 116.2(6) . . ?
C14 N2 C13 129.5(6) . . ?
O1 C14 N2 124.7(6) . . ?
O1 C14 C15 119.8(6) . . ?
N2 C14 C15 115.4(6) . . ?
N3 C15 C14 115.6(6) . . ?
C16 N3 C15 121.1(6) . . ?
O2 C16 O3 124.0(8) . . ?
O2 C16 N3 126.8(7) . . ?
O3 C16 N3 109.3(6) . . ?
C16 O3 C17 114.8(6) . . ?
O3 C17 C18 106.1(5) . . ?
C19 C18 C23 119.8(7) . . ?
C19 C18 C17 120.1(7) . . ?
C23 C18 C17 120.0(7) . . ?
C18 C19 C20 119.6(7) . . ?
C21 C20 C19 120.9(7) . . ?
C22 C21 C20 119.6(7) . . ?
C21 C22 C23 120.1(7) . . ?
C18 C23 C22 119.9(7) . . ?
C29 C24 C25 119.2(7) . . ?
C29 C24 P1 123.6(6) . . ?
C25 C24 P1 117.2(6) . . ?
C24 C25 C26 121.0(8) . . ?
C27 C26 C25 119.1(8) . . ?
C26 C27 C28 120.6(7) . . ?
C29 C28 C27 119.5(8) . . ?
C24 C29 C28 120.5(8) . . ?
C35 C30 C31 120.0(7) . . ?
C35 C30 P1 122.0(5) . . ?
C31 C30 P1 117.9(5) . . ?
C32 C31 C30 118.8(6) . . ?
C31 C32 C33 120.3(7) . . ?
C34 C33 C32 121.3(7) . . ?
C33 C34 C35 117.9(7) . . ?
C30 C35 C34 121.5(7) . . ?
P2 Au2 Cl2 175.47(9) . . ?
C59 P2 C65 105.7(3) . . ?
C59 P2 C36 103.7(3) . . ?
C65 P2 C36 106.5(3) . . ?
C59 P2 Au2 113.9(2) . . ?
C65 P2 Au2 110.5(2) . . ?
C36 P2 Au2 115.8(2) . . ?
C37 C36 C41 119.0(7) . . ?
C37 C36 P2 120.7(5) . . ?
C41 C36 P2 120.3(6) . . ?
C36 C37 C38 121.2(7) . . ?
C39 C38 C37 119.5(8) . . ?
C40 C39 C38 120.6(7) . . ?
C39 C40 C41 120.9(7) . . ?
C36 C41 C40 118.8(7) . . ?
C36 C41 C42 122.4(7) . . ?
C40 C41 C42 118.9(7) . . ?
N4 C42 C41 124.5(7) . . ?
C42 N4 C43 122.5(7) . . ?
C44 C43 C48 118.2(8) . . ?
C44 C43 N4 124.9(7) . . ?
C48 C43 N4 116.8(6) . . ?
C45 C44 C43 120.7(8) . . ?
C46 C45 C44 120.6(8) . . ?
C45 C46 C47 121.2(8) . . ?
C46 C47 C48 118.9(8) . . ?
C47 C48 C43 120.3(7) . . ?
C47 C48 N5 124.2(7) . . ?
C43 C48 N5 115.5(7) . . ?
C49 N5 C48 129.4(6) . . ?
O4 C49 N5 124.7(7) . . ?
O4 C49 C50 120.1(7) . . ?
N5 C49 C50 115.2(6) . . ?
N6 C50 C49 116.9(6) . . ?
C51 N6 C50 120.6(6) . . ?
O5 C51 O6 124.3(7) . . ?
O5 C51 N6 124.8(7) . . ?
O6 C51 N6 110.8(6) . . ?
C51 O6 C52 115.1(5) . . ?
O6 C52 C53 108.8(5) . . ?
C58 C53 C54 117.8(7) . . ?
C58 C53 C52 120.3(6) . . ?
C54 C53 C52 121.8(6) . . ?
C55 C54 C53 120.7(7) . . ?
C56 C55 C54 120.8(8) . . ?
C55 C56 C57 120.3(8) . . ?
C58 C57 C56 118.7(7) . . ?
C57 C58 C53 121.6(7) . . ?
C60 C59 C64 118.8(7) . . ?
C60 C59 P2 121.7(5) . . ?
C64 C59 P2 119.2(5) . . ?
C59 C60 C61 120.9(7) . . ?
C62 C61 C60 119.6(7) . . ?
C63 C62 C61 120.0(7) . . ?
C62 C63 C64 121.0(7) . . ?
C63 C64 C59 119.7(7) . . ?
C70 C65 C66 119.8(7) . . ?
C70 C65 P2 121.5(6) . . ?
C66 C65 P2 118.7(5) . . ?
C67 C66 C65 120.5(7) . . ?
C66 C67 C68 119.8(8) . . ?
C69 C68 C67 120.0(7) . . ?
C68 C69 C70 119.9(7) . . ?
C65 C70 C69 120.0(8) . . ?

loop_
_geom_bond_atom_site_label_1
_geom_bond_atom_site_label_2
_geom_bond_distance
_geom_bond_site_symmetry_2
_geom_bond_publ_flag
Au1 P1 2.2397(17) . ?
Au1 Cl1 2.2950(19) . ?
P1 C24 1.830(7) . ?
P1 C1 1.834(7) . ?
P1 C30 1.835(7) . ?
C1 C6 1.396(10) . ?
C1 C2 1.399(10) . ?
C2 C3 1.392(10) . ?
C3 C4 1.382(9) . ?
C4 C5 1.371(9) . ?
C5 C6 1.400(9) . ?
C6 C7 1.464(10) . ?
C7 N1 1.274(9) . ?
N1 C8 1.406(9) . ?
C8 C9 1.401(9) . ?
C8 C13 1.416(9) . ?
C9 C10 1.369(10) . ?
C10 C11 1.365(11) . ?
C11 C12 1.384(11) . ?
C12 C13 1.396(10) . ?
C13 N2 1.405(8) . ?
N2 C14 1.344(8) . ?
C14 O1 1.233(8) . ?
C14 C15 1.514(9) . ?
C15 N3 1.449(9) . ?
N3 C16 1.361(9) . ?
C16 O2 1.199(9) . ?
C16 O3 1.355(9) . ?
O3 C17 1.455(8) . ?
C17 C18 1.502(10) . ?
C18 C19 1.381(9) . ?
C18 C23 1.382(10) . ?
C19 C20 1.384(10) . ?
C20 C21 1.378(10) . ?
C21 C22 1.371(10) . ?
C22 C23 1.395(10) . ?
C24 C29 1.371(10) . ?
C24 C25 1.377(11) . ?
C25 C26 1.388(9) . ?
C26 C27 1.365(12) . ?
C27 C28 1.385(12) . ?
C28 C29 1.383(10) . ?
C30 C35 1.347(10) . ?
C30 C31 1.400(9) . ?
C31 C32 1.371(9) . ?
C32 C33 1.386(10) . ?
C33 C34 1.354(10) . ?
C34 C35 1.406(10) . ?
Au2 P2 2.2361(18) . ?
Au2 Cl2 2.292(2) . ?
P2 C59 1.814(7) . ?
P2 C65 1.834(7) . ?
P2 C36 1.838(8) . ?
C36 C37 1.374(11) . ?
C36 C41 1.416(10) . ?
C37 C38 1.405(10) . ?
C38 C39 1.383(10) . ?
C39 C40 1.357(11) . ?
C40 C41 1.418(10) . ?
C41 C42 1.450(11) . ?
C42 N4 1.256(9) . ?
N4 C43 1.408(10) . ?
C43 C44 1.401(11) . ?
C43 C48 1.406(10) . ?
C44 C45 1.369(12) . ?
C45 C46 1.354(13) . ?
C46 C47 1.391(12) . ?
C47 C48 1.393(10) . ?
C48 N5 1.408(9) . ?
N5 C49 1.358(9) . ?
C49 O4 1.230(8) . ?
C49 C50 1.513(10) . ?
C50 N6 1.447(9) . ?
N6 C51 1.348(9) . ?
C51 O5 1.221(8) . ?
C51 O6 1.342(9) . ?
O6 C52 1.438(8) . ?
C52 C53 1.491(9) . ?
C53 C58 1.396(9) . ?
C53 C54 1.404(10) . ?
C54 C55 1.378(11) . ?
C55 C56 1.365(11) . ?
C56 C57 1.404(11) . ?
C57 C58 1.386(10) . ?
C59 C60 1.381(9) . ?
C59 C64 1.394(9) . ?
C60 C61 1.383(10) . ?
C61 C62 1.378(10) . ?
C62 C63 1.365(11) . ?
C63 C64 1.377(11) . ?
C65 C70 1.362(10) . ?
C65 C66 1.389(10) . ?
C66 C67 1.374(9) . ?
C67 C68 1.384(10) . ?
C68 C69 1.373(11) . ?
C69 C70 1.405(11) . ?

loop_
_geom_hbond_atom_site_label_D
_geom_hbond_atom_site_label_H
_geom_hbond_atom_site_label_A
_geom_hbond_distance_DH
_geom_hbond_distance_HA
_geom_hbond_distance_DA
_geom_hbond_angle_DHA
_geom_hbond_site_symmetry_A
N2 H2 N1 0.88 2.20 2.641(8) 110.2 .
N2 H2 N3 0.88 2.25 2.720(8) 113.4 .
N3 H3 O1 0.88 1.99 2.860(7) 168.2 3_455
N5 H5 N4 0.88 2.20 2.646(8) 110.8 .
N5 H5 N6 0.88 2.27 2.747(8) 113.8 .
N6 H6 O4 0.88 2.00 2.868(8) 168.9 3_465

loop_
_geom_torsion_atom_site_label_1
_geom_torsion_atom_site_label_2
_geom_torsion_atom_site_label_3
_geom_torsion_atom_site_label_4
_geom_torsion
_geom_torsion_site_symmetry_1
_geom_torsion_site_symmetry_2
_geom_torsion_site_symmetry_3
_geom_torsion_site_symmetry_4
_geom_torsion_publ_flag
C24 P1 C1 C6 69.7(6) . . . . ?
C30 P1 C1 C6 -179.6(6) . . . . ?
Au1 P1 C1 C6 -52.1(6) . . . . ?
C24 P1 C1 C2 -110.3(6) . . . . ?
C30 P1 C1 C2 0.5(6) . . . . ?
Au1 P1 C1 C2 127.9(5) . . . . ?
C6 C1 C2 C3 0.6(10) . . . . ?
P1 C1 C2 C3 -179.4(5) . . . . ?
C1 C2 C3 C4 -0.4(10) . . . . ?
C2 C3 C4 C5 -0.1(10) . . . . ?
C3 C4 C5 C6 0.3(10) . . . . ?
C2 C1 C6 C5 -0.4(10) . . . . ?
P1 C1 C6 C5 179.6(5) . . . . ?
C2 C1 C6 C7 -179.2(6) . . . . ?
P1 C1 C6 C7 0.9(9) . . . . ?
C4 C5 C6 C1 -0.1(10) . . . . ?
C4 C5 C6 C7 178.7(6) . . . . ?
C1 C6 C7 N1 178.6(7) . . . . ?
C5 C6 C7 N1 -0.2(11) . . . . ?
C6 C7 N1 C8 -172.4(6) . . . . ?
C7 N1 C8 C9 9.2(10) . . . . ?
C7 N1 C8 C13 -173.5(6) . . . . ?
N1 C8 C9 C10 177.5(6) . . . . ?
C13 C8 C9 C10 0.4(10) . . . . ?
C8 C9 C10 C11 1.5(11) . . . . ?
C9 C10 C11 C12 -1.9(11) . . . . ?
C10 C11 C12 C13 0.4(10) . . . . ?
C11 C12 C13 N2 -176.6(6) . . . . ?
C11 C12 C13 C8 1.5(10) . . . . ?
C9 C8 C13 C12 -1.9(9) . . . . ?
N1 C8 C13 C12 -179.3(6) . . . . ?
C9 C8 C13 N2 176.3(6) . . . . ?
N1 C8 C13 N2 -1.1(8) . . . . ?
C12 C13 N2 C14 4.0(11) . . . . ?
C8 C13 N2 C14 -174.2(6) . . . . ?
C13 N2 C14 O1 -7.0(11) . . . . ?
C13 N2 C14 C15 170.5(6) . . . . ?
O1 C14 C15 N3 -177.9(6) . . . . ?
N2 C14 C15 N3 4.5(9) . . . . ?
C14 C15 N3 C16 111.4(7) . . . . ?
C15 N3 C16 O2 -6.9(12) . . . . ?
C15 N3 C16 O3 174.1(6) . . . . ?
O2 C16 O3 C17 11.9(11) . . . . ?
N3 C16 O3 C17 -169.1(6) . . . . ?
C16 O3 C17 C18 175.8(6) . . . . ?
O3 C17 C18 C19 -59.7(9) . . . . ?
O3 C17 C18 C23 117.5(7) . . . . ?
C23 C18 C19 C20 -1.0(10) . . . . ?
C17 C18 C19 C20 176.1(7) . . . . ?
C18 C19 C20 C21 -0.3(11) . . . . ?
C19 C20 C21 C22 1.2(11) . . . . ?
C20 C21 C22 C23 -0.6(11) . . . . ?
C19 C18 C23 C22 1.6(10) . . . . ?
C17 C18 C23 C22 -175.5(7) . . . . ?
C21 C22 C23 C18 -0.8(11) . . . . ?
C1 P1 C24 C29 8.9(7) . . . . ?
C30 P1 C24 C29 -101.7(6) . . . . ?
Au1 P1 C24 C29 134.7(6) . . . . ?
C1 P1 C24 C25 -172.2(5) . . . . ?
C30 P1 C24 C25 77.2(6) . . . . ?
Au1 P1 C24 C25 -46.3(6) . . . . ?
C29 C24 C25 C26 0.3(10) . . . . ?
P1 C24 C25 C26 -178.7(5) . . . . ?
C24 C25 C26 C27 -2.0(10) . . . . ?
C25 C26 C27 C28 1.7(11) . . . . ?
C26 C27 C28 C29 0.4(12) . . . . ?
C25 C24 C29 C28 1.8(11) . . . . ?
P1 C24 C29 C28 -179.3(6) . . . . ?
C27 C28 C29 C24 -2.1(12) . . . . ?
C24 P1 C30 C35 28.5(7) . . . . ?
C1 P1 C30 C35 -82.7(6) . . . . ?
Au1 P1 C30 C35 148.9(5) . . . . ?
C24 P1 C30 C31 -155.4(6) . . . . ?
C1 P1 C30 C31 93.4(6) . . . . ?
Au1 P1 C30 C31 -35.0(6) . . . . ?
C35 C30 C31 C32 3.0(11) . . . . ?
P1 C30 C31 C32 -173.2(5) . . . . ?
C30 C31 C32 C33 -1.5(12) . . . . ?
C31 C32 C33 C34 -2.4(13) . . . . ?
C32 C33 C34 C35 4.6(12) . . . . ?
C31 C30 C35 C34 -0.7(10) . . . . ?
P1 C30 C35 C34 175.3(5) . . . . ?
C33 C34 C35 C30 -3.0(11) . . . . ?
C59 P2 C36 C37 1.4(6) . . . . ?
C65 P2 C36 C37 -109.9(6) . . . . ?
Au2 P2 C36 C37 126.8(5) . . . . ?
C59 P2 C36 C41 -176.9(5) . . . . ?
C65 P2 C36 C41 71.8(6) . . . . ?
Au2 P2 C36 C41 -51.5(6) . . . . ?
C41 C36 C37 C38 0.2(10) . . . . ?
P2 C36 C37 C38 -178.1(5) . . . . ?
C36 C37 C38 C39 0.1(11) . . . . ?
C37 C38 C39 C40 -0.2(11) . . . . ?
C38 C39 C40 C41 0.0(11) . . . . ?
C37 C36 C41 C40 -0.4(10) . . . . ?
P2 C36 C41 C40 177.9(5) . . . . ?
C37 C36 C41 C42 -179.9(6) . . . . ?
P2 C36 C41 C42 -1.6(9) . . . . ?
C39 C40 C41 C36 0.3(11) . . . . ?
C39 C40 C41 C42 179.8(7) . . . . ?
C36 C41 C42 N4 177.9(7) . . . . ?
C40 C41 C42 N4 -1.6(11) . . . . ?
C41 C42 N4 C43 -173.3(7) . . . . ?
C42 N4 C43 C44 8.0(12) . . . . ?
C42 N4 C43 C48 -177.0(7) . . . . ?
C48 C43 C44 C45 2.6(11) . . . . ?
N4 C43 C44 C45 177.6(7) . . . . ?
C43 C44 C45 C46 -0.7(12) . . . . ?
C44 C45 C46 C47 -1.1(12) . . . . ?
C45 C46 C47 C48 1.1(12) . . . . ?
C46 C47 C48 C43 0.9(11) . . . . ?
C46 C47 C48 N5 -179.5(6) . . . . ?
C44 C43 C48 C47 -2.6(10) . . . . ?
N4 C43 C48 C47 -178.0(6) . . . . ?
C44 C43 C48 N5 177.7(6) . . . . ?
N4 C43 C48 N5 2.3(9) . . . . ?
C47 C48 N5 C49 -2.2(11) . . . . ?
C43 C48 N5 C49 177.5(6) . . . . ?
C48 N5 C49 O4 0.6(11) . . . . ?
C48 N5 C49 C50 179.1(6) . . . . ?
O4 C49 C50 N6 -179.6(6) . . . . ?
N5 C49 C50 N6 1.8(9) . . . . ?
C49 C50 N6 C51 102.1(8) . . . . ?
C50 N6 C51 O5 -8.9(11) . . . . ?
C50 N6 C51 O6 172.8(6) . . . . ?
O5 C51 O6 C52 5.7(10) . . . . ?
N6 C51 O6 C52 -176.0(6) . . . . ?
C51 O6 C52 C53 173.5(6) . . . . ?
O6 C52 C53 C58 150.5(6) . . . . ?
O6 C52 C53 C54 -34.4(9) . . . . ?
C58 C53 C54 C55 -2.7(10) . . . . ?
C52 C53 C54 C55 -178.0(7) . . . . ?
C53 C54 C55 C56 1.8(12) . . . . ?
C54 C55 C56 C57 0.1(13) . . . . ?
C55 C56 C57 C58 -1.1(12) . . . . ?
C56 C57 C58 C53 0.1(11) . . . . ?
C54 C53 C58 C57 1.8(10) . . . . ?
C52 C53 C58 C57 177.1(7) . . . . ?
C65 P2 C59 C60 36.0(7) . . . . ?
C36 P2 C59 C60 -75.8(6) . . . . ?
Au2 P2 C59 C60 157.5(5) . . . . ?
C65 P2 C59 C64 -149.9(6) . . . . ?
C36 P2 C59 C64 98.3(6) . . . . ?
Au2 P2 C59 C64 -28.3(6) . . . . ?
C64 C59 C60 C61 -0.3(10) . . . . ?
P2 C59 C60 C61 173.8(6) . . . . ?
C59 C60 C61 C62 0.5(11) . . . . ?
C60 C61 C62 C63 0.1(11) . . . . ?
C61 C62 C63 C64 -0.7(11) . . . . ?
C62 C63 C64 C59 0.8(11) . . . . ?
C60 C59 C64 C63 -0.3(10) . . . . ?
P2 C59 C64 C63 -174.6(5) . . . . ?
C59 P2 C65 C70 -96.5(6) . . . . ?
C36 P2 C65 C70 13.3(7) . . . . ?
Au2 P2 C65 C70 139.9(5) . . . . ?
C59 P2 C65 C66 81.9(6) . . . . ?
C36 P2 C65 C66 -168.3(5) . . . . ?
Au2 P2 C65 C66 -41.7(6) . . . . ?
C70 C65 C66 C67 0.0(11) . . . . ?
P2 C65 C66 C67 -178.4(5) . . . . ?
C65 C66 C67 C68 -0.6(11) . . . . ?
C66 C67 C68 C69 0.5(11) . . . . ?
C67 C68 C69 C70 0.2(12) . . . . ?
C66 C65 C70 C69 0.7(11) . . . . ?
P2 C65 C70 C69 179.1(6) . . . . ?
C68 C69 C70 C65 -0.8(12) . . . . ?
